data_4022574
loop_
_publ_author_name
'Joseph M. Mahoney'
'John P. Davis'
'Alicia M. Beatty'
'Bradley D. Smith'

_publ_contact_author_email Smith.115@nd.edu
_publ_contact_author_name Bradley_D._Smith
_publ_section_title
;
 Molecular Recognition of Alkylammonium Contact Ion-Pairs
 Using a Ditopic Receptor
;
_journal_name_full 'Journal of Organic Chemistry'
_journal_page_first 9819
_journal_page_last 9820
_journal_paper_doi 10.1021/jo035270p
_journal_volume 68
_journal_year 2003
_chemical_formula_sum 'C40 H60 Cl N5 O7'
_chemical_formula_weight 758.38
_chemical_name_systematic
; 
 ? 
;
_space_group_IT_number 14
_symmetry_cell_setting monoclinic
_symmetry_space_group_name_Hall '-P 2ybc'
_symmetry_space_group_name_H-M 'P 1 21/c 1'
_atom_sites_solution_hydrogens difmap
_atom_sites_solution_primary direct
_atom_sites_solution_secondary difmap
_audit_creation_method SHELXL-97
_cell_angle_alpha 90.00
_cell_angle_beta 117.3370(10)
_cell_angle_gamma 90.00
_cell_formula_units_Z 4
_cell_length_a 17.8490(6)
_cell_length_b 15.2803(5)
_cell_length_c 16.9591(6)
_cell_measurement_reflns_used 8457
_cell_measurement_temperature 170(2)
_cell_measurement_theta_max 28.23
_cell_measurement_theta_min 2.07
_cell_volume 4108.8(2)
_computing_cell_refinement 'Bruker SMART'
_computing_data_collection 'Bruker SMART'
_computing_data_reduction 'Bruker SHELXTL'
_computing_molecular_graphics 'Bruker SHELXTL'
_computing_publication_material 'Bruker SHELXTL'
_computing_structure_refinement 'SHELXL-97 (Sheldrick, 1997)'
_computing_structure_solution 'SHELXS-97 (Sheldrick, 1990)'
_diffrn_ambient_temperature 170(2)
_diffrn_measured_fraction_theta_full 0.998
_diffrn_measured_fraction_theta_max 0.998
_diffrn_measurement_device_type 'CCD area detector'
_diffrn_measurement_method 'phi and omega scans'
_diffrn_radiation_monochromator graphite
_diffrn_radiation_source 'fine-focus sealed tube'
_diffrn_radiation_type MoK\a
_diffrn_radiation_wavelength 0.71073
_diffrn_reflns_av_R_equivalents 0.0313
_diffrn_reflns_av_sigmaI/netI 0.0294
_diffrn_reflns_limit_h_max 23
_diffrn_reflns_limit_h_min -23
_diffrn_reflns_limit_k_max 20
_diffrn_reflns_limit_k_min -20
_diffrn_reflns_limit_l_max 22
_diffrn_reflns_limit_l_min -22
_diffrn_reflns_number 44846
_diffrn_reflns_theta_full 28.30
_diffrn_reflns_theta_max 28.30
_diffrn_reflns_theta_min 2.40
_diffrn_standards_decay_% <2%
_exptl_absorpt_coefficient_mu 0.146
_exptl_absorpt_correction_T_max 1.000
_exptl_absorpt_correction_T_min 0.930
_exptl_absorpt_correction_type empirical
_exptl_absorpt_process_details SADABS
_exptl_crystal_colour colorless
_exptl_crystal_density_diffrn 1.226
_exptl_crystal_density_method 'not measured'
_exptl_crystal_description prism
_exptl_crystal_F_000 1632
_exptl_crystal_size_max 0.45
_exptl_crystal_size_mid 0.35
_exptl_crystal_size_min 0.30
_refine_diff_density_max 0.938
_refine_diff_density_min -0.368
_refine_diff_density_rms 0.052
_refine_ls_extinction_method none
_refine_ls_goodness_of_fit_ref 1.047
_refine_ls_hydrogen_treatment riding
_refine_ls_matrix_type full
_refine_ls_number_parameters 526
_refine_ls_number_reflns 10225
_refine_ls_number_restraints 0
_refine_ls_restrained_S_all 1.047
_refine_ls_R_factor_all 0.0638
_refine_ls_R_factor_gt 0.0504
_refine_ls_shift/su_max 0.000
_refine_ls_shift/su_mean 0.000
_refine_ls_structure_factor_coef Fsqd
_refine_ls_weighting_details 'calc w=1/[\s^2^(Fo^2^)+(0.0748P)^2^+1.7659P] where P=(Fo^2^+2Fc^2^)/3'
_refine_ls_weighting_scheme calc
_refine_ls_wR_factor_gt 0.1392
_refine_ls_wR_factor_ref 0.1489
_reflns_number_gt 8101
_reflns_number_total 10225
_reflns_threshold_expression >2sigma(I)
_cod_data_source_file jo035270psi20030830_065251.cif
_cod_data_source_block compound_1_CH3NH3Cl
_cod_depositor_comments
;
The following automatic conversions were performed:
'_symmetry_cell_setting' value 'Monoclinic' changed to 'monoclinic'
according to '/home/saulius/struct/CIF-dictionaries/cif_core.dic'
dictionary named 'cif_core.dic' version 2.4.1 from 2010-06-29.

Automatic conversion script
Id: cif_fix_enum 1527 2010-12-29 10:47:43Z saulius 
;
_cod_original_sg_symbol_H-M 'P 21/c'
_cod_database_code 4022574

loop_
_symmetry_equiv_pos_as_xyz
'x, y, z'
'-x, y+1/2, -z+1/2'
'-x, -y, -z'
'x, -y-1/2, z-1/2'

loop_
_atom_site_label
_atom_site_type_symbol
_atom_site_fract_x
_atom_site_fract_y
_atom_site_fract_z
_atom_site_U_iso_or_equiv
_atom_site_adp_type
_atom_site_occupancy
_atom_site_symmetry_multiplicity
_atom_site_calc_flag
_atom_site_refinement_flags
Cl1 Cl 0.21789(3) 0.51764(3) 0.49517(3) 0.03260(11) Uani 1 1 d .
O1 O 0.22649(10) 0.15271(10) 0.58703(10) 0.0513(4) Uani 1 1 d .
O1S O 0.18173(10) 0.71943(11) 0.44475(13) 0.0630(5) Uani 1 1 d .
H1S H 0.1892 0.6635 0.4545 0.099(12) Uiso 1 1 d R
N1 N 0.30292(9) 0.30537(10) 0.72334(10) 0.0346(3) Uani 1 1 d .
C1 C 0.25788(12) 0.22457(13) 0.72414(13) 0.0409(4) Uani 1 1 d .
H1A H 0.2789 0.2080 0.7875 0.052(6) Uiso 1 1 d R
H1B H 0.1995 0.2364 0.6962 0.052(6) Uiso 1 1 d R
C1S C 0.25232(16) 0.76482(19) 0.5055(2) 0.0738(8) Uani 1 1 d .
H2S H 0.3019 0.7538 0.4944 0.089 Uiso 1 1 d R
H3S H 0.2371 0.8229 0.5079 0.089 Uiso 1 1 d R
H4S H 0.2565 0.7597 0.5703 0.089 Uiso 1 1 d R
O2 O 0.14754(8) 0.13194(8) 0.40075(9) 0.0385(3) Uani 1 1 d .
N2 N 0.01407(9) 0.25750(9) 0.32562(9) 0.0289(3) Uani 1 1 d .
C2 C 0.27400(12) 0.14721(13) 0.67965(13) 0.0422(4) Uani 1 1 d .
H2A H 0.3323 0.1400 0.6949 0.045(6) Uiso 1 1 d R
H2B H 0.2610 0.0902 0.6976 0.054(7) Uiso 1 1 d R
O3 O 0.00652(8) 0.32136(9) 0.47702(8) 0.0365(3) Uani 1 1 d .
N3 N 0.43777(9) 0.52280(9) 0.59678(9) 0.0290(3) Uani 1 1 d .
H3 H 0.3823 0.5219 0.5634 0.035(5) Uiso 1 1 d R
C3 C 0.24726(16) 0.08286(15) 0.54496(17) 0.0578(6) Uani 1 1 d .
H3A H 0.2856 0.1064 0.5303 0.010(4) Uiso 1 1 d R
H3B H 0.2684 0.0332 0.5794 0.058(7) Uiso 1 1 d R
O4 O 0.13043(8) 0.37836(8) 0.65029(8) 0.0366(3) Uani 1 1 d .
N4 N 0.18602(9) 0.52840(9) 0.28524(9) 0.0289(3) Uani 1 1 d .
H4 H 0.2007 0.5285 0.3412 0.032(5) Uiso 1 1 d R
C4 C 0.17399(15) 0.05898(13) 0.45941(15) 0.0501(5) Uani 1 1 d .
H4A H 0.1965 0.0119 0.4388 0.060(7) Uiso 1 1 d R
H4B H 0.1262 0.0345 0.4723 0.062(7) Uiso 1 1 d R
O5 O 0.55308(8) 0.60034(9) 0.61060(9) 0.0411(3) Uani 1 1 d .
C5 C 0.07553(12) 0.11130(12) 0.32008(12) 0.0363(4) Uani 1 1 d .
H5A H 0.0392 0.0762 0.3317 0.033(5) Uiso 1 1 d R
H5B H 0.0890 0.0763 0.2832 0.036(5) Uiso 1 1 d R
O6 O 0.21429(8) 0.59743(9) 0.18197(8) 0.0375(3) Uani 1 1 d .
C6 C 0.03385(12) 0.19455(12) 0.27163(11) 0.0341(4) Uani 1 1 d .
H6A H 0.0692 0.2215 0.2525 0.036(5) Uiso 1 1 d R
H6B H -0.0161 0.1778 0.2176 0.041(6) Uiso 1 1 d R
C7 C -0.03359(12) 0.21251(12) 0.36560(12) 0.0371(4) Uani 1 1 d .
H7A H 0.0087 0.1692 0.4102 0.046(6) Uiso 1 1 d R
H7B H -0.0810 0.1835 0.3207 0.047(6) Uiso 1 1 d R
C8 C -0.06335(11) 0.27161(13) 0.41651(12) 0.0367(4) Uani 1 1 d .
H8A H -0.0896 0.2359 0.4438 0.037(5) Uiso 1 1 d R
H8B H -0.1059 0.3088 0.3761 0.036(5) Uiso 1 1 d R
C9 C -0.01192(11) 0.36688(12) 0.53898(12) 0.0347(4) Uani 1 1 d .
H9A H -0.0198 0.3273 0.5798 0.042(6) Uiso 1 1 d R
H9B H -0.0606 0.4001 0.5106 0.037(5) Uiso 1 1 d R
C10 C 0.05942(12) 0.42757(12) 0.59092(13) 0.0378(4) Uani 1 1 d .
H10A H 0.0722 0.4645 0.5523 0.043(6) Uiso 1 1 d R
H10B H 0.0484 0.4678 0.6283 0.043(6) Uiso 1 1 d R
C11 C 0.20354(12) 0.43148(13) 0.69357(13) 0.0378(4) Uani 1 1 d .
H11A H 0.1900 0.4805 0.7220 0.037(5) Uiso 1 1 d R
H11B H 0.2200 0.4562 0.6518 0.036(5) Uiso 1 1 d R
C12 C 0.27556(12) 0.37851(14) 0.76063(12) 0.0407(4) Uani 1 1 d .
H12A H 0.3211 0.4191 0.7878 0.046(6) Uiso 1 1 d R
H12B H 0.2618 0.3573 0.8018 0.047(6) Uiso 1 1 d R
C13 C 0.39359(11) 0.29332(14) 0.77747(14) 0.0445(5) Uani 1 1 d .
H13A H 0.4094 0.2418 0.7634 0.049(7) Uiso 1 1 d R
H13B H 0.4089 0.2963 0.8417 0.058(7) Uiso 1 1 d R
C14 C 0.44858(10) 0.35815(12) 0.76059(11) 0.0321(4) Uani 1 1 d .
C15 C 0.41861(10) 0.41346(11) 0.68780(11) 0.0301(3) Uani 1 1 d .
H15 H 0.3633 0.4188 0.6470 0.033(5) Uiso 1 1 d R
C16 C 0.47354(10) 0.46883(10) 0.67288(11) 0.0269(3) Uani 1 1 d .
C17 C 0.55948(10) 0.46740(11) 0.73172(12) 0.0319(4) Uani 1 1 d .
H17 H 0.5914 0.5078 0.7222 0.038(5) Uiso 1 1 d R
C18 C 0.58894(11) 0.41155(13) 0.80425(12) 0.0369(4) Uani 1 1 d .
H18 H 0.6465 0.4102 0.8462 0.043(6) Uiso 1 1 d R
C19 C 0.53480(11) 0.35785(12) 0.81962(12) 0.0350(4) Uani 1 1 d .
H19 H 0.5525 0.3211 0.8711 0.045(6) Uiso 1 1 d R
C20 C 0.47811(10) 0.58159(11) 0.56862(11) 0.0302(3) Uani 1 1 d .
C21 C 0.42376(10) 0.62366(11) 0.48069(11) 0.0287(3) Uani 1 1 d .
C22 C 0.35273(10) 0.58304(10) 0.41512(11) 0.0274(3) Uani 1 1 d .
H22 H 0.3375 0.5261 0.4241 0.037(5) Uiso 1 1 d R
C23 C 0.30610(10) 0.62501(11) 0.33447(11) 0.0282(3) Uani 1 1 d .
C24 C 0.33111(11) 0.70704(11) 0.31916(12) 0.0329(4) Uani 1 1 d .
H24 H 0.2997 0.7315 0.2629 0.033(5) Uiso 1 1 d R
C25 C 0.40205(12) 0.74891(11) 0.38316(12) 0.0343(4) Uani 1 1 d .
C26 C 0.44820(11) 0.70559(11) 0.46386(12) 0.0330(4) Uani 1 1 d .
H26 H 0.4997 0.7307 0.5090 0.038(5) Uiso 1 1 d R
C27 C 0.23175(10) 0.58292(11) 0.25972(11) 0.0289(3) Uani 1 1 d .
C28 C 0.11616(10) 0.47662(10) 0.23042(10) 0.0264(3) Uani 1 1 d .
C29 C 0.07481(10) 0.43202(11) 0.27144(10) 0.0276(3) Uani 1 1 d .
H29 H 0.0953 0.4408 0.3349 0.039(5) Uiso 1 1 d R
C30 C 0.00644(10) 0.37791(11) 0.22275(11) 0.0282(3) Uani 1 1 d .
C31 C -0.02231(11) 0.36915(11) 0.13175(11) 0.0311(3) Uani 1 1 d .
H31 H -0.0705 0.3302 0.0997 0.031(5) Uiso 1 1 d R
C32 C 0.01837(11) 0.41382(11) 0.09115(11) 0.0326(4) Uani 1 1 d .
H32 H -0.0005 0.4081 0.0290 0.038(5) Uiso 1 1 d R
C33 C 0.08703(11) 0.46745(11) 0.13902(11) 0.0304(3) Uani 1 1 d .
H33 H 0.1132 0.4993 0.1084 0.033(5) Uiso 1 1 d R
C34 C -0.03690(10) 0.33050(11) 0.26846(11) 0.0310(3) Uani 1 1 d .
H34A H -0.0471 0.3702 0.3068 0.038(5) Uiso 1 1 d R
H34B H -0.0873 0.3050 0.2261 0.038(5) Uiso 1 1 d R
C35 C 0.42981(15) 0.83947(13) 0.36685(14) 0.0462(5) Uani 1 1 d .
C36 C 0.3789(3) 0.86797(19) 0.26981(19) 0.0905(11) Uani 1 1 d .
H36A H 0.3978 0.9221 0.2655 0.109 Uiso 1 1 d R
H36B H 0.4072 0.8188 0.2422 0.109 Uiso 1 1 d R
H36C H 0.3070 0.8730 0.2536 0.109 Uiso 1 1 d R
C37 C 0.4120(3) 0.90631(17) 0.4215(2) 0.0971(12) Uani 1 1 d .
H37A H 0.4338 0.9630 0.4097 0.116 Uiso 1 1 d R
H37B H 0.4556 0.8886 0.4934 0.116 Uiso 1 1 d R
H37C H 0.3476 0.9005 0.4094 0.116 Uiso 1 1 d R
C38 C 0.5217(2) 0.8380(3) 0.3900(4) 0.143(2) Uani 1 1 d .
H38A H 0.5354 0.8917 0.3724 0.172 Uiso 1 1 d R
H38B H 0.5573 0.8089 0.4485 0.172 Uiso 1 1 d R
H38C H 0.5348 0.7744 0.3639 0.172 Uiso 1 1 d R
N41 N 0.17607(10) 0.30902(10) 0.47918(11) 0.0374(3) Uani 1 1 d .
H41A H 0.1734 0.3577 0.4965 0.047(7) Uiso 1 1 d R
H41B H 0.1324 0.3016 0.4365 0.051(7) Uiso 1 1 d R
H41C H 0.1908 0.2689 0.5273 0.080(9) Uiso 1 1 d R
C41 C 0.24708(14) 0.30517(15) 0.45700(17) 0.0520(5) Uani 1 1 d .
H41D H 0.2509 0.2444 0.4368 0.070(8) Uiso 1 1 d R
H41E H 0.3046 0.3172 0.5108 0.100(11) Uiso 1 1 d R
H41F H 0.2387 0.3518 0.4131 0.092(10) Uiso 1 1 d R

loop_
_atom_site_aniso_label
_atom_site_aniso_U_11
_atom_site_aniso_U_22
_atom_site_aniso_U_33
_atom_site_aniso_U_23
_atom_site_aniso_U_13
_atom_site_aniso_U_12
Cl1 0.0343(2) 0.0322(2) 0.0345(2) 0.00180(16) 0.01849(17) -0.00061(16)
O1 0.0560(9) 0.0416(8) 0.0432(8) 0.0050(6) 0.0115(7) 0.0135(7)
O1S 0.0417(8) 0.0408(9) 0.0909(13) 0.0089(8) 0.0170(8) 0.0054(7)
N1 0.0271(7) 0.0398(8) 0.0336(7) 0.0082(6) 0.0111(6) -0.0053(6)
C1 0.0321(9) 0.0452(11) 0.0437(10) 0.0128(8) 0.0159(8) -0.0059(8)
C1S 0.0473(13) 0.0574(15) 0.114(2) -0.0182(15) 0.0345(15) -0.0067(11)
O2 0.0439(7) 0.0304(6) 0.0413(7) 0.0007(5) 0.0195(6) -0.0025(5)
N2 0.0341(7) 0.0275(7) 0.0296(7) -0.0004(5) 0.0185(6) -0.0050(5)
C2 0.0295(9) 0.0391(10) 0.0478(11) 0.0130(8) 0.0089(8) -0.0010(7)
O3 0.0328(6) 0.0487(8) 0.0329(6) -0.0042(5) 0.0194(5) -0.0014(5)
N3 0.0251(7) 0.0302(7) 0.0299(7) 0.0018(5) 0.0111(6) -0.0025(5)
C3 0.0581(14) 0.0434(12) 0.0614(14) 0.0066(10) 0.0185(11) 0.0163(10)
O4 0.0365(7) 0.0344(7) 0.0377(7) 0.0044(5) 0.0159(6) 0.0004(5)
N4 0.0284(7) 0.0328(7) 0.0252(7) 0.0027(5) 0.0121(6) -0.0043(5)
C4 0.0621(14) 0.0305(10) 0.0517(12) 0.0031(9) 0.0210(11) 0.0060(9)
O5 0.0313(6) 0.0400(7) 0.0454(7) 0.0033(6) 0.0118(6) -0.0112(5)
C5 0.0473(10) 0.0293(8) 0.0375(9) -0.0047(7) 0.0239(8) -0.0064(7)
O6 0.0358(7) 0.0448(7) 0.0325(6) 0.0082(5) 0.0163(5) -0.0042(5)
C6 0.0432(10) 0.0319(9) 0.0317(8) -0.0043(7) 0.0211(8) -0.0061(7)
C7 0.0443(10) 0.0349(9) 0.0402(9) -0.0013(7) 0.0263(8) -0.0108(8)
C8 0.0348(9) 0.0450(10) 0.0367(9) 0.0028(8) 0.0219(8) -0.0053(8)
C9 0.0366(9) 0.0392(9) 0.0352(9) 0.0052(7) 0.0224(8) 0.0090(7)
C10 0.0443(10) 0.0344(9) 0.0386(9) 0.0054(7) 0.0224(8) 0.0084(8)
C11 0.0430(10) 0.0373(9) 0.0394(9) -0.0014(8) 0.0244(8) -0.0046(8)
C12 0.0400(10) 0.0512(11) 0.0319(9) -0.0019(8) 0.0174(8) -0.0110(8)
C13 0.0292(9) 0.0498(12) 0.0444(11) 0.0186(9) 0.0081(8) -0.0048(8)
C14 0.0267(8) 0.0341(9) 0.0325(8) 0.0028(7) 0.0110(7) -0.0023(7)
C15 0.0237(7) 0.0309(8) 0.0309(8) 0.0015(6) 0.0085(6) -0.0024(6)
C16 0.0268(7) 0.0253(7) 0.0285(8) -0.0028(6) 0.0124(6) -0.0005(6)
C17 0.0261(8) 0.0332(9) 0.0359(9) -0.0028(7) 0.0137(7) -0.0049(6)
C18 0.0242(8) 0.0428(10) 0.0352(9) 0.0010(7) 0.0063(7) -0.0020(7)
C19 0.0294(8) 0.0389(9) 0.0309(8) 0.0042(7) 0.0091(7) 0.0004(7)
C20 0.0306(8) 0.0249(8) 0.0357(8) -0.0036(6) 0.0158(7) -0.0039(6)
C21 0.0295(8) 0.0266(8) 0.0343(8) 0.0000(6) 0.0185(7) -0.0019(6)
C22 0.0284(8) 0.0233(7) 0.0352(8) 0.0005(6) 0.0186(7) -0.0022(6)
C23 0.0282(8) 0.0269(8) 0.0332(8) 0.0016(6) 0.0173(7) -0.0004(6)
C24 0.0372(9) 0.0289(8) 0.0373(9) 0.0064(7) 0.0210(7) 0.0003(7)
C25 0.0424(10) 0.0253(8) 0.0433(10) 0.0006(7) 0.0266(8) -0.0048(7)
C26 0.0353(9) 0.0281(8) 0.0390(9) -0.0035(7) 0.0201(7) -0.0081(7)
C27 0.0279(8) 0.0273(8) 0.0335(8) 0.0050(6) 0.0157(7) 0.0020(6)
C28 0.0263(7) 0.0260(7) 0.0268(7) 0.0033(6) 0.0120(6) 0.0012(6)
C29 0.0280(8) 0.0293(8) 0.0245(7) 0.0036(6) 0.0111(6) 0.0010(6)
C30 0.0285(8) 0.0270(8) 0.0286(8) 0.0028(6) 0.0127(6) 0.0002(6)
C31 0.0315(8) 0.0295(8) 0.0283(8) -0.0008(6) 0.0102(7) -0.0017(7)
C32 0.0391(9) 0.0324(8) 0.0257(8) -0.0002(6) 0.0143(7) 0.0010(7)
C33 0.0338(8) 0.0317(8) 0.0285(8) 0.0040(6) 0.0168(7) 0.0022(7)
C34 0.0280(8) 0.0338(8) 0.0311(8) -0.0001(7) 0.0136(7) -0.0053(6)
C35 0.0601(13) 0.0305(9) 0.0507(12) 0.0033(8) 0.0278(10) -0.0143(9)
C36 0.139(3) 0.0548(16) 0.0662(17) 0.0147(13) 0.0370(19) -0.0382(18)
C37 0.185(4) 0.0338(13) 0.099(2) -0.0081(14) 0.088(3) -0.0227(18)
C38 0.075(2) 0.087(2) 0.274(6) 0.089(3) 0.085(3) -0.0052(18)
N41 0.0387(9) 0.0315(8) 0.0407(9) -0.0003(6) 0.0172(7) 0.0008(6)
C41 0.0483(12) 0.0435(11) 0.0716(15) -0.0093(11) 0.0338(11) -0.0045(9)

loop_
_atom_type_symbol
_atom_type_description
_atom_type_scat_dispersion_real
_atom_type_scat_dispersion_imag
_atom_type_scat_source
C C 0.0033 0.0016 'International Tables Vol C Tables 4.2.6.8 and 6.1.1.4'
H H 0.0000 0.0000 'International Tables Vol C Tables 4.2.6.8 and 6.1.1.4'
N N 0.0061 0.0033 'International Tables Vol C Tables 4.2.6.8 and 6.1.1.4'
O O 0.0106 0.0060 'International Tables Vol C Tables 4.2.6.8 and 6.1.1.4'
Cl Cl 0.1484 0.1585 'International Tables Vol C Tables 4.2.6.8 and 6.1.1.4'

loop_
_geom_angle_atom_site_label_1
_geom_angle_atom_site_label_2
_geom_angle_atom_site_label_3
_geom_angle
C2 O1 C3 110.69(16)
C13 N1 C12 108.42(16)
C13 N1 C1 109.86(15)
C12 N1 C1 109.95(15)
N1 C1 C2 115.05(16)
C5 O2 C4 111.30(14)
C6 N2 C7 109.44(13)
C6 N2 C34 109.50(13)
C7 N2 C34 109.87(13)
O1 C2 C1 111.04(16)
C8 O3 C9 111.88(13)
C20 N3 C16 127.81(14)
O1 C3 C4 111.01(18)
C10 O4 C11 111.89(14)
C27 N4 C28 127.57(14)
O2 C4 C3 110.56(18)
O2 C5 C6 109.83(14)
N2 C6 C5 114.13(14)
N2 C7 C8 114.40(14)
O3 C8 C7 108.19(14)
O3 C9 C10 108.44(14)
O4 C10 C9 109.36(15)
O4 C11 C12 110.29(15)
N1 C12 C11 114.87(15)
N1 C13 C14 115.28(15)
C15 C14 C19 119.20(16)
C15 C14 C13 123.37(15)
C19 C14 C13 117.33(15)
C14 C15 C16 120.86(15)
C17 C16 C15 119.45(15)
C17 C16 N3 123.37(15)
C15 C16 N3 117.17(14)
C18 C17 C16 119.27(16)
C19 C18 C17 121.33(16)
C18 C19 C14 119.89(16)
O5 C20 N3 124.04(16)
O5 C20 C21 120.81(15)
N3 C20 C21 115.15(14)
C22 C21 C26 119.47(15)
C22 C21 C20 122.66(14)
C26 C21 C20 117.83(15)
C23 C22 C21 119.68(15)
C22 C23 C24 120.00(15)
C22 C23 C27 122.23(14)
C24 C23 C27 117.65(15)
C25 C24 C23 121.58(16)
C24 C25 C26 117.58(15)
C24 C25 C35 121.85(17)
C26 C25 C35 120.57(17)
C21 C26 C25 121.68(16)
O6 C27 N4 123.75(15)
O6 C27 C23 121.43(15)
N4 C27 C23 114.82(14)
C33 C28 C29 119.30(15)
C33 C28 N4 123.69(14)
C29 C28 N4 117.02(14)
C30 C29 C28 120.89(15)
C29 C30 C31 119.52(15)
C29 C30 C34 119.88(14)
C31 C30 C34 120.59(15)
C32 C31 C30 119.50(15)
C33 C32 C31 121.58(15)
C32 C33 C28 119.20(15)
N2 C34 C30 113.04(14)
C38 C35 C37 111.3(3)
C38 C35 C36 108.9(3)
C37 C35 C36 106.2(2)
C38 C35 C25 110.1(2)
C37 C35 C25 108.81(18)
C36 C35 C25 111.57(18)

loop_
_geom_bond_atom_site_label_1
_geom_bond_atom_site_label_2
_geom_bond_distance
O1 C2 1.404(2)
O1 C3 1.424(3)
O1S C1S 1.392(3)
N1 C13 1.460(2)
N1 C12 1.474(3)
N1 C1 1.477(2)
C1 C2 1.500(3)
O2 C5 1.417(2)
O2 C4 1.423(2)
N2 C6 1.478(2)
N2 C7 1.479(2)
N2 C34 1.484(2)
O3 C8 1.418(2)
O3 C9 1.419(2)
N3 C20 1.367(2)
N3 C16 1.413(2)
C3 C4 1.485(3)
O4 C10 1.419(2)
O4 C11 1.422(2)
N4 C27 1.368(2)
N4 C28 1.407(2)
O5 C20 1.227(2)
C5 C6 1.512(3)
O6 C27 1.228(2)
C7 C8 1.505(3)
C9 C10 1.492(3)
C11 C12 1.503(3)
C13 C14 1.512(2)
C14 C15 1.385(2)
C14 C19 1.398(2)
C15 C16 1.403(2)
C16 C17 1.394(2)
C17 C18 1.387(3)
C18 C19 1.381(3)
C20 C21 1.500(2)
C21 C22 1.391(2)
C21 C26 1.398(2)
C22 C23 1.389(2)
C23 C24 1.394(2)
C23 C27 1.496(2)
C24 C25 1.389(3)
C25 C26 1.398(3)
C25 C35 1.537(2)
C28 C33 1.397(2)
C28 C29 1.402(2)
C29 C30 1.389(2)
C30 C31 1.391(2)
C30 C34 1.508(2)
C31 C32 1.388(2)
C32 C33 1.385(2)
C35 C38 1.500(4)
C35 C37 1.509(4)
C35 C36 1.533(4)
N41 C41 1.480(3)

loop_
_cod_related_entry_id
_cod_related_entry_database
_cod_related_entry_code
1 ChemSpider 21155447
